data_4516767
loop_
_publ_author_name
'Karimov, Rashad R.'
'Sharma, Ankit'
'Hartwig, John F.'

_publ_section_title
;
 Late Stage Azidation of Complex Molecules.
;
_journal_issue 10
_journal_name_full 'ACS central science'
_journal_page_first 715
_journal_page_last 724
_journal_paper_doi 10.1021/acscentsci.6b00214
_journal_volume 2
_journal_year 2016
_chemical_absolute_configuration ad
_chemical_formula_sum 'C16 H16 F3 N3 O6'
_chemical_formula_weight 403.32
_chemical_name_common azide_6b
_chemical_name_systematic azide_6b
_space_group.centring_type primitive

_space_group_crystal_system hexagonal
_space_group_IT_number 169
_space_group_name_Hall 'P 61'
_space_group_name_H-M_alt 'P 61'
_atom_sites_solution_hydrogens geom
_atom_sites_solution_primary iterative
_atom_sites_solution_secondary difmap
_audit_creation_method SHELXL-2014/7
_cell_angle_alpha 90
_cell_angle_beta 90
_cell_angle_gamma 120
_cell_formula_units_Z 6
_cell_length_a 17.5978(5)
_cell_length_b 17.5978(5)
_cell_length_c 10.1363(4)
_cell_measurement_reflns_used 9621
_cell_measurement_temperature 100(2)
_cell_measurement_theta_max 68.26
_cell_measurement_theta_min 2.90
_cell_volume 2718.48(15)
_computing_cell_refinement 'Bruker SAINT'
_computing_data_collection 'Bruker APEX2'
_computing_data_reduction 'Bruker SAINT'
_computing_molecular_graphics ORTEP-32
_computing_publication_material WinGX
_computing_structure_refinement SHELXL-2014
_computing_structure_solution SHELXT-2014
_diffrn_ambient_temperature 100(2)
_diffrn_detector_area_resol_mean 8.366
_diffrn_measured_fraction_theta_full 1.000
_diffrn_measured_fraction_theta_max 1.000
_diffrn_measurement_device_type 'Bruker APEX-II CCD'
_diffrn_measurement_method '\f and \w scans'
_diffrn_radiation_type CuK\a
_diffrn_radiation_wavelength 1.54178
_diffrn_reflns_av_R_equivalents 0.0907
_diffrn_reflns_av_unetI/netI 0.0278
_diffrn_reflns_Laue_measured_fraction_full 1.000
_diffrn_reflns_Laue_measured_fraction_max 1.000
_diffrn_reflns_limit_h_max 21
_diffrn_reflns_limit_h_min -21
_diffrn_reflns_limit_k_max 21
_diffrn_reflns_limit_k_min -20
_diffrn_reflns_limit_l_max 12
_diffrn_reflns_limit_l_min -12
_diffrn_reflns_number 65071
_diffrn_reflns_point_group_measured_fraction_full 0.999
_diffrn_reflns_point_group_measured_fraction_max 0.999
_diffrn_reflns_theta_full 67.000
_diffrn_reflns_theta_max 68.250
_diffrn_reflns_theta_min 2.899
_diffrn_source 'microfocus rotating anode'
_exptl_absorpt_coefficient_mu 1.167
_exptl_absorpt_correction_T_max 0.929
_exptl_absorpt_correction_T_min 0.788
_exptl_absorpt_correction_type multi-scan
_exptl_absorpt_process_details SADABS
_exptl_crystal_colour colorless
_exptl_crystal_density_diffrn 1.478
_exptl_crystal_description rod
_exptl_crystal_F_000 1248
_exptl_crystal_size_max 0.060
_exptl_crystal_size_mid 0.030
_exptl_crystal_size_min 0.020
_refine_diff_density_max 1.188
_refine_diff_density_min -0.237
_refine_diff_density_rms 0.130
_refine_ls_abs_structure_details
; 
 Flack x determined using 1419 quotients [(I+)-(I-)]/[(I+)+(I-)] 
 (Parsons, Flack and Wagner, Acta Cryst. B69 (2013) 249-259). 
;
_refine_ls_abs_structure_Flack 0.08(6)
_refine_ls_extinction_method none
_refine_ls_goodness_of_fit_ref 1.170
_refine_ls_hydrogen_treatment constr
_refine_ls_matrix_type full
_refine_ls_number_parameters 256
_refine_ls_number_reflns 3324
_refine_ls_number_restraints 1
_refine_ls_restrained_S_all 1.170
_refine_ls_R_factor_all 0.0467
_refine_ls_R_factor_gt 0.0453
_refine_ls_shift/su_max 0.000
_refine_ls_shift/su_mean 0.000
_refine_ls_structure_factor_coef Fsqd
_refine_ls_weighting_details 'w=1/[\s^2^(Fo^2^)+(0.1041P)^2^+0.2370P] where P=(Fo^2^+2Fc^2^)/3'
_refine_ls_weighting_scheme calc
_refine_ls_wR_factor_gt 0.1389
_refine_ls_wR_factor_ref 0.1404
_reflns_Friedel_coverage 0.881
_reflns_Friedel_fraction_full 0.997
_reflns_Friedel_fraction_max 0.997
_reflns_number_gt 3202
_reflns_number_total 3324
_reflns_threshold_expression 'I > 2\s(I)'
_cod_data_source_file oc6b00214_si_007.cif
_cod_data_source_block azide6b
_cod_original_cell_volume 2718.48(19)
_cod_database_code 4516767
_shelx_shelxl_version_number 2014/7
_shelx_space_group_comment
; 
The symmetry employed for this shelxl refinement is uniquely defined 
by the following loop, which should always be used as a source of 
symmetry information in preference to the above space-group names. 
They are only intended as comments. 
;
_shelx_estimated_absorpt_t_min 0.933
_shelx_estimated_absorpt_t_max 0.977

loop_
_space_group_symop_operation_xyz
'x, y, z'
'-x, -y, z+1/2'
'-y, x-y, z+1/3'
'-x+y, -x, z+2/3'
'x-y, x, z+1/6'
'y, -x+y, z+5/6'

loop_
_atom_site_label
_atom_site_type_symbol
_atom_site_fract_x
_atom_site_fract_y
_atom_site_fract_z
_atom_site_U_iso_or_equiv
_atom_site_adp_type
_atom_site_occupancy
_atom_site_site_symmetry_order
_atom_site_calc_flag
_atom_site_refinement_flags_posn
_atom_site_refinement_flags_adp
C1 C 0.6967(2) 0.5183(2) 1.1558(4) 0.0172(7) Uani 1 1 d . .
H1 H 0.6670 0.4653 1.0979 0.021 Uiso 1 1 calc R U
C2 C 0.7464(2) 0.4955(2) 1.2603(4) 0.0156(7) Uani 1 1 d . .
H2 H 0.7850 0.4762 1.2174 0.019 Uiso 1 1 calc R U
C3 C 0.7971(2) 0.5659(2) 1.3676(3) 0.0154(7) Uani 1 1 d . .
C4 C 0.8155(2) 0.5227(2) 1.4877(4) 0.0198(7) Uani 1 1 d . .
H4A H 0.8187 0.4705 1.4597 0.024 Uiso 1 1 calc R U
H4B H 0.8716 0.5648 1.5305 0.024 Uiso 1 1 calc R U
C5 C 0.7394(2) 0.4966(2) 1.5814(4) 0.0205(7) Uani 1 1 d . .
H5 H 0.7027 0.4344 1.6113 0.025 Uiso 1 1 calc R U
C6 C 0.6984(2) 0.5493(2) 1.5458(4) 0.0184(7) Uani 1 1 d . .
C7 C 0.6047(2) 0.5268(2) 1.5547(4) 0.0212(7) Uani 1 1 d . .
C8 C 0.6571(2) 0.5869(2) 1.3469(4) 0.0184(7) Uani 1 1 d . .
H8 H 0.6673 0.6421 1.3030 0.022 Uiso 1 1 calc R U
C9 C 0.6244(2) 0.5130(2) 1.2455(4) 0.0183(7) Uani 1 1 d . .
H9 H 0.5749 0.5097 1.1925 0.022 Uiso 1 1 calc R U
C10 C 0.6662(2) 0.4177(2) 1.3246(4) 0.0172(7) Uani 1 1 d . .
C11 C 0.7406(2) 0.6050(2) 1.4254(3) 0.0174(7) Uani 1 1 d . .
C12 C 0.7957(3) 0.7024(2) 1.4624(4) 0.0253(8) Uani 1 1 d . .
H12A H 0.7571 0.7234 1.4954 0.038 Uiso 1 1 calc R U
H12B H 0.8273 0.7364 1.3843 0.038 Uiso 1 1 calc R U
H12C H 0.8380 0.7096 1.5311 0.038 Uiso 1 1 calc R U
C13 C 0.7420(2) 0.5964(2) 1.0605(4) 0.0179(7) Uani 1 1 d . .
C14 C 0.6716(2) 0.5995(3) 0.9753(4) 0.0226(7) Uani 1 1 d . .
H14A H 0.6346 0.6133 1.0309 0.034 Uiso 1 1 calc R U
H14B H 0.6354 0.5424 0.9329 0.034 Uiso 1 1 calc R U
H14C H 0.7000 0.6449 0.9075 0.034 Uiso 1 1 calc R U
C15 C 0.8069(2) 0.5815(2) 0.9757(4) 0.0214(7) Uani 1 1 d . .
H15A H 0.8364 0.5592 1.0343 0.026 Uiso 1 1 calc R U
H15B H 0.7722 0.5348 0.9107 0.026 Uiso 1 1 calc R U
C16 C 0.8768(2) 0.6598(3) 0.9017(4) 0.0226(8) Uani 1 1 d . .
N1 N 0.7915(2) 0.67828(19) 1.1420(3) 0.0195(6) Uani 1 1 d . .
N2 N 0.8038(2) 0.7484(2) 1.0930(3) 0.0213(7) Uani 1 1 d . .
N3 N 0.8192(2) 0.8157(2) 1.0627(4) 0.0283(7) Uani 1 1 d . .
O1 O 0.58645(17) 0.55901(17) 1.4451(3) 0.0222(6) Uani 1 1 d . .
O2 O 0.87991(15) 0.62964(16) 1.3160(3) 0.0197(5) Uani 1 1 d . .
H2A H 0.8736 0.6652 1.2684 0.030 Uiso 1 1 calc R U
O3 O 0.74892(18) 0.56811(18) 1.6629(3) 0.0252(6) Uani 1 1 d . .
O4 O 0.55265(19) 0.48996(19) 1.6410(3) 0.0289(6) Uani 1 1 d . .
O5 O 0.59693(16) 0.43108(15) 1.3164(3) 0.0194(5) Uani 1 1 d . .
O6 O 0.65975(18) 0.35399(17) 1.3782(3) 0.0226(6) Uani 1 1 d . .
F1 F 0.84749(14) 0.70543(14) 0.8341(2) 0.0251(5) Uani 1 1 d . .
F2 F 0.93994(15) 0.71874(18) 0.9812(3) 0.0335(6) Uani 1 1 d . .
F3 F 0.91683(16) 0.63363(18) 0.8147(3) 0.0334(6) Uani 1 1 d . .

loop_
_atom_site_aniso_label
_atom_site_aniso_U_11
_atom_site_aniso_U_22
_atom_site_aniso_U_33
_atom_site_aniso_U_23
_atom_site_aniso_U_13
_atom_site_aniso_U_12
C1 0.0170(14) 0.0187(16) 0.0163(17) -0.0001(14) 0.0017(14) 0.0092(12)
C2 0.0170(15) 0.0175(15) 0.0147(16) 0.0018(12) 0.0024(13) 0.0104(13)
C3 0.0112(14) 0.0191(15) 0.0147(16) 0.0022(13) 0.0038(12) 0.0066(13)
C4 0.0149(15) 0.0278(17) 0.0148(16) 0.0040(14) -0.0004(13) 0.0093(13)
C5 0.0195(16) 0.0246(17) 0.0164(17) 0.0012(14) 0.0004(14) 0.0102(14)
C6 0.0211(17) 0.0207(15) 0.0125(16) -0.0024(13) 0.0021(13) 0.0097(13)
C7 0.0236(18) 0.0217(16) 0.0199(18) 0.0018(13) 0.0068(14) 0.0125(14)
C8 0.0168(15) 0.0223(16) 0.0197(17) 0.0034(14) 0.0061(13) 0.0125(13)
C9 0.0155(14) 0.0194(16) 0.0202(18) 0.0036(14) 0.0032(13) 0.0090(13)
C10 0.0187(15) 0.0162(15) 0.0154(17) -0.0027(13) 0.0026(12) 0.0077(13)
C11 0.0178(16) 0.0179(16) 0.0154(17) -0.0011(13) 0.0033(13) 0.0083(13)
C12 0.0248(17) 0.0204(17) 0.023(2) -0.0039(14) 0.0043(15) 0.0057(14)
C13 0.0213(17) 0.0208(17) 0.0140(16) 0.0015(14) 0.0023(13) 0.0124(14)
C14 0.0224(17) 0.0271(17) 0.0212(18) 0.0035(15) -0.0007(15) 0.0147(14)
C15 0.0255(17) 0.0259(17) 0.0184(18) 0.0044(15) 0.0051(14) 0.0169(15)
C16 0.0205(16) 0.0308(18) 0.0171(18) 0.0016(15) 0.0031(14) 0.0133(15)
N1 0.0225(14) 0.0163(13) 0.0188(15) 0.0020(12) 0.0001(12) 0.0090(11)
N2 0.0206(14) 0.0236(16) 0.0199(16) 0.0016(13) 0.0030(12) 0.0112(12)
N3 0.0313(17) 0.0205(16) 0.0323(19) 0.0056(14) 0.0044(14) 0.0123(13)
O1 0.0211(12) 0.0271(12) 0.0236(14) 0.0051(11) 0.0093(10) 0.0158(10)
O2 0.0133(11) 0.0228(12) 0.0200(13) 0.0059(10) 0.0047(10) 0.0067(10)
O3 0.0275(13) 0.0299(14) 0.0137(13) -0.0020(10) -0.0007(11) 0.0110(11)
O4 0.0256(13) 0.0364(14) 0.0277(16) 0.0096(13) 0.0139(12) 0.0177(12)
O5 0.0154(11) 0.0174(11) 0.0215(13) 0.0026(10) 0.0032(10) 0.0054(9)
O6 0.0288(13) 0.0181(12) 0.0212(14) 0.0035(10) 0.0074(10) 0.0119(10)
F1 0.0269(11) 0.0255(11) 0.0223(11) 0.0059(9) 0.0022(9) 0.0126(9)
F2 0.0202(10) 0.0459(14) 0.0253(13) -0.0003(11) -0.0029(10) 0.0097(10)
F3 0.0351(13) 0.0426(13) 0.0289(13) 0.0085(11) 0.0161(11) 0.0243(11)

loop_
_atom_type_symbol
_atom_type_description
_atom_type_scat_dispersion_real
_atom_type_scat_dispersion_imag
_atom_type_scat_source
C C 0.0181 0.0091 'International Tables Vol C Tables 4.2.6.8 and 6.1.1.4'
H H 0.0000 0.0000 'International Tables Vol C Tables 4.2.6.8 and 6.1.1.4'
N N 0.0311 0.0180 'International Tables Vol C Tables 4.2.6.8 and 6.1.1.4'
O O 0.0492 0.0322 'International Tables Vol C Tables 4.2.6.8 and 6.1.1.4'
F F 0.0727 0.0534 'International Tables Vol C Tables 4.2.6.8 and 6.1.1.4'

loop_
_geom_angle_atom_site_label_1
_geom_angle_atom_site_label_2
_geom_angle_atom_site_label_3
_geom_angle
C9 C1 C13 118.1(3)
C9 C1 C2 97.9(3)
C13 C1 C2 123.7(3)
C9 C1 H1 105.1
C13 C1 H1 105.1
C2 C1 H1 105.1
C10 C2 C1 97.8(3)
C10 C2 C3 108.6(3)
C1 C2 C3 116.6(3)
C10 C2 H2 111.0
C1 C2 H2 111.0
C3 C2 H2 111.0
O2 C3 C2 109.0(3)
O2 C3 C4 107.0(3)
C2 C3 C4 109.7(3)
O2 C3 C11 114.4(3)
C2 C3 C11 111.9(3)
C4 C3 C11 104.7(3)
C5 C4 C3 105.7(3)
C5 C4 H4A 110.6
C3 C4 H4A 110.6
C5 C4 H4B 110.6
C3 C4 H4B 110.6
H4A C4 H4B 108.7
O3 C5 C6 58.2(2)
O3 C5 C4 113.3(3)
C6 C5 C4 107.0(3)
O3 C5 H5 120.7
C6 C5 H5 120.7
C4 C5 H5 120.7
O3 C6 C5 59.8(2)
O3 C6 C7 119.4(3)
C5 C6 C7 129.9(3)
O3 C6 C11 118.5(3)
C5 C6 C11 111.7(3)
C7 C6 C11 109.9(3)
O4 C7 O1 123.3(3)
O4 C7 C6 129.2(4)
O1 C7 C6 107.5(3)
O1 C8 C9 106.0(3)
O1 C8 C11 106.0(3)
C9 C8 C11 115.8(3)
O1 C8 H8 109.6
C9 C8 H8 109.6
C11 C8 H8 109.6
O5 C9 C8 107.9(3)
O5 C9 C1 101.9(3)
C8 C9 C1 113.6(3)
O5 C9 H9 111.0
C8 C9 H9 111.0
C1 C9 H9 111.0
O6 C10 O5 121.2(3)
O6 C10 C2 129.9(3)
O5 C10 C2 108.9(3)
C6 C11 C12 111.1(3)
C6 C11 C8 100.0(3)
C12 C11 C8 111.1(3)
C6 C11 C3 103.2(3)
C12 C11 C3 113.2(3)
C8 C11 C3 117.1(3)
C11 C12 H12A 109.5
C11 C12 H12B 109.5
H12A C12 H12B 109.5
C11 C12 H12C 109.5
H12A C12 H12C 109.5
H12B C12 H12C 109.5
N1 C13 C14 111.5(3)
N1 C13 C1 107.8(3)
C14 C13 C1 108.6(3)
N1 C13 C15 110.1(3)
C14 C13 C15 111.6(3)
C1 C13 C15 107.0(3)
C13 C14 H14A 109.5
C13 C14 H14B 109.5
H14A C14 H14B 109.5
C13 C14 H14C 109.5
H14A C14 H14C 109.5
H14B C14 H14C 109.5
C16 C15 C13 116.9(3)
C16 C15 H15A 108.1
C13 C15 H15A 108.1
C16 C15 H15B 108.1
C13 C15 H15B 108.1
H15A C15 H15B 107.3
F1 C16 F2 105.2(3)
F1 C16 F3 107.1(3)
F2 C16 F3 106.5(3)
F1 C16 C15 114.7(3)
F2 C16 C15 112.9(3)
F3 C16 C15 109.9(3)
N2 N1 C13 117.5(3)
N3 N2 N1 171.9(4)
C7 O1 C8 110.9(3)
C3 O2 H2A 109.5
C6 O3 C5 62.0(2)
C10 O5 C9 108.7(3)

loop_
_geom_bond_atom_site_label_1
_geom_bond_atom_site_label_2
_geom_bond_distance
C1 C9 1.530(4)
C1 C13 1.537(5)
C1 C2 1.547(5)
C1 H1 1.0000
C2 C10 1.535(4)
C2 C3 1.552(5)
C2 H2 1.0000
C3 O2 1.422(4)
C3 C4 1.553(5)
C3 C11 1.579(5)
C4 C5 1.514(5)
C4 H4A 0.9900
C4 H4B 0.9900
C5 O3 1.443(5)
C5 C6 1.476(5)
C5 H5 1.0000
C6 O3 1.420(5)
C6 C7 1.493(5)
C6 C11 1.508(5)
C7 O4 1.196(5)
C7 O1 1.356(5)
C8 O1 1.472(4)
C8 C9 1.525(5)
C8 C11 1.557(5)
C8 H8 1.0000
C9 O5 1.460(4)
C9 H9 1.0000
C10 O6 1.199(5)
C10 O5 1.355(4)
C11 C12 1.535(5)
C12 H12A 0.9800
C12 H12B 0.9800
C12 H12C 0.9800
C13 N1 1.503(5)
C13 C14 1.534(5)
C13 C15 1.553(4)
C14 H14A 0.9800
C14 H14B 0.9800
C14 H14C 0.9800
C15 C16 1.510(5)
C15 H15A 0.9900
C15 H15B 0.9900
C16 F1 1.340(5)
C16 F2 1.344(5)
C16 F3 1.346(5)
N1 N2 1.245(5)
N2 N3 1.117(5)
O2 H2A 0.8400
